data_4063843
loop_
_publ_author_name
'Tschan, Mathieu J.-L.'
'L\'opez-Valbuena, Josep-Maria'
'Freixa, Zoraida'
'Launay, H\'el\`ene'
'Hagen, Henk'
'Benet-Buchholz, Jordi'
'van Leeuwen, Piet W. N. M.'

_publ_section_title
;
 Large P&#x2212;P Distance Diphosphines and Their Monophosphine Analogues
 as Ligands in the Palladium-Catalyzed Telomerization of 1,3-Butadiene and
 Methanol
;
_journal_issue 4
_journal_name_full Organometallics
_journal_page_first 792
_journal_paper_doi 10.1021/om100980m
_journal_volume 30
_journal_year 2011
_chemical_formula_sum 'C61 H76 O5 P2 Pd2 Si4'
_chemical_formula_weight 1276.32
_chemical_name_systematic
; 
 ? 
;
_space_group_IT_number 2
_symmetry_cell_setting triclinic
_symmetry_space_group_name_Hall '-P 1'
_symmetry_space_group_name_H-M 'P -1'
_atom_sites_solution_hydrogens geom
_atom_sites_solution_primary direct
_atom_sites_solution_secondary difmap
_audit_creation_method SHELXL-97
_cell_angle_alpha 101.032(5)
_cell_angle_beta 106.697(5)
_cell_angle_gamma 105.473(6)
_cell_formula_units_Z 2
_cell_length_a 12.7227(12)
_cell_length_b 16.2724(16)
_cell_length_c 17.4273(19)
_cell_measurement_reflns_used 4636
_cell_measurement_temperature 100(2)
_cell_measurement_theta_max 27.96
_cell_measurement_theta_min 2.37
_cell_volume 3187.1(6)
_computing_cell_refinement 'Bruker APEX2 v2009.1-0'
_computing_data_collection 'Bruker APEX2 v2009.1-0'
_computing_data_reduction 'Bruker SAINT V7.60A'
_computing_molecular_graphics 'Bruker SHELXTL'
_computing_publication_material 'Bruker SHELXTL'
_computing_structure_refinement 'SHELXS-97 (Sheldrick, 2008)'
_computing_structure_solution 'SHELXS-97 (Sheldrick, 2008)'
_diffrn_ambient_temperature 100(2)
_diffrn_detector_area_resol_mean 512
_diffrn_detector_type '4K CCD area detector APEX II'
_diffrn_measured_fraction_theta_full 0.862
_diffrn_measured_fraction_theta_max 0.830
_diffrn_measurement_device_type 'Kappa 4-axis goniometer bruker-nonius'
_diffrn_measurement_method
;
 Fullsphere data collection, phi and omega scans
;
_diffrn_measurement_specimen_support 'magnetic support whith 10 micron nylon fiber cryoloop'
_diffrn_radiation_monochromator 'Multilayer Montel 200 mirrors'
_diffrn_radiation_type MoK\a
_diffrn_radiation_wavelength 0.71073
_diffrn_reflns_av_R_equivalents 0.1005
_diffrn_reflns_av_sigmaI/netI 0.1427
_diffrn_reflns_limit_h_max 13
_diffrn_reflns_limit_h_min -17
_diffrn_reflns_limit_k_max 22
_diffrn_reflns_limit_k_min -22
_diffrn_reflns_limit_l_max 24
_diffrn_reflns_limit_l_min -24
_diffrn_reflns_number 34137
_diffrn_reflns_theta_full 25.00
_diffrn_reflns_theta_max 29.78
_diffrn_reflns_theta_min 1.57
_diffrn_source 'rotating anode X-ray tube'
_diffrn_source_current 70
_diffrn_source_power 50
_diffrn_source_size '3 mm x 0.3 mm fine focus'
_diffrn_source_type 'Bruker-Nonius FR 591'
_exptl_absorpt_coefficient_mu 0.734
_exptl_absorpt_correction_T_max 1.0
_exptl_absorpt_correction_T_min 0.96
_exptl_absorpt_correction_type empirical
_exptl_absorpt_process_details
; 
 SADABS Version 2008/1 Bruker-Nonius
 Blessing, Acta Cryst. (1995) A51 33-38
;
_exptl_crystal_colour colourless
_exptl_crystal_density_diffrn 1.330
_exptl_crystal_density_method 'not measured'
_exptl_crystal_description Plate
_exptl_crystal_F_000 1320
_exptl_crystal_size_max 0.08
_exptl_crystal_size_mid 0.08
_exptl_crystal_size_min 0.02
_refine_diff_density_max 3.369
_refine_diff_density_min -2.738
_refine_diff_density_rms 0.190
_refine_ls_extinction_method none
_refine_ls_goodness_of_fit_ref 1.036
_refine_ls_hydrogen_treatment noref
_refine_ls_matrix_type full
_refine_ls_number_parameters 679
_refine_ls_number_reflns 15118
_refine_ls_number_restraints 6
_refine_ls_restrained_S_all 1.036
_refine_ls_R_factor_all 0.1524
_refine_ls_R_factor_gt 0.0818
_refine_ls_shift/su_max 0.000
_refine_ls_shift/su_mean 0.000
_refine_ls_structure_factor_coef Fsqd
_refine_ls_weighting_details 'calc w=1/[\s^2^(Fo^2^)+(0.1198P)^2^+3.0952P] where P=(Fo^2^+2Fc^2^)/3'
_refine_ls_weighting_scheme calc
_refine_ls_wR_factor_gt 0.1937
_refine_ls_wR_factor_ref 0.2328
_reflns_number_gt 8771
_reflns_number_total 15118
_reflns_threshold_expression >2sigma(I)
_cod_data_source_file om100980m_si_002.cif
_cod_data_source_block mt14521_0m
_cod_depositor_comments
;
The following automatic conversions were performed:
'_diffrn_measurement_specimen_suppport' tag replaced with
'_diffrn_measurement_specimen_support'.

Automatic conversion script
Id: cif_correct_tags 1440 2010-10-19 06:21:57Z saulius 

The following automatic conversions were performed:

'_symmetry_cell_setting' value 'Triclinic' changed to 'triclinic'
according to /home/saulius/struct/CIF-dictionaries/cif_core.dic
dictionary named 'cif_core.dic' version 2.4.1 from 2010-06-29.

Automatic conversion script
Id: cif_fix_values 1715 2011-07-08 13:25:40Z adriana 
;
_cod_original_sg_symbol_H-M P-1
_cod_database_code 4063843

loop_
_symmetry_equiv_pos_as_xyz
'x, y, z'
'-x, -y, -z'

loop_
_atom_site_label
_atom_site_type_symbol
_atom_site_fract_x
_atom_site_fract_y
_atom_site_fract_z
_atom_site_U_iso_or_equiv
_atom_site_adp_type
_atom_site_occupancy
_atom_site_symmetry_multiplicity
_atom_site_calc_flag
_atom_site_refinement_flags
C1 C 0.1561(6) 0.2040(4) 0.6108(4) 0.0161(15) Uani 1 1 d .
H1 H 0.2316 0.1938 0.6336 0.019 Uiso 1 1 calc R
C2 C 0.0225(6) 0.2156(4) 0.6845(5) 0.0170(16) Uani 1 1 d .
C3 C 0.0127(6) 0.2416(4) 0.7623(4) 0.0155(15) Uani 1 1 d .
C4 C -0.0973(6) 0.2129(4) 0.7673(5) 0.0179(16) Uani 1 1 d .
H4 H -0.1056 0.2307 0.8198 0.021 Uiso 1 1 calc R
C5 C -0.1962(6) 0.1589(4) 0.6980(5) 0.0201(17) Uani 1 1 d .
C6 C -0.1819(6) 0.1336(4) 0.6218(5) 0.0172(16) Uani 1 1 d .
H6 H -0.2478 0.0959 0.5740 0.021 Uiso 1 1 calc R
C7 C -0.0734(6) 0.1620(4) 0.6139(5) 0.0175(16) Uani 1 1 d .
C8 C -0.0512(6) 0.1329(4) 0.5339(4) 0.0146(14) Uani 1 1 d .
H8 H -0.1155 0.0767 0.4961 0.017 Uiso 1 1 calc R
C10 C -0.0416(6) 0.2048(4) 0.4881(5) 0.0208(17) Uani 1 1 d .
C11 C -0.1366(6) 0.2123(4) 0.4321(4) 0.0184(16) Uani 1 1 d .
H11 H -0.2116 0.1702 0.4196 0.022 Uiso 1 1 calc R
C12 C -0.1274(7) 0.2792(4) 0.3931(5) 0.0202(16) Uani 1 1 d .
C13 C -0.0159(7) 0.3383(4) 0.4103(4) 0.0202(17) Uani 1 1 d .
H13 H -0.0075 0.3835 0.3830 0.024 Uiso 1 1 calc R
C14 C 0.0838(6) 0.3329(4) 0.4666(4) 0.0146(14) Uani 1 1 d U
C15 C 0.0698(6) 0.2653(4) 0.5053(4) 0.0146(15) Uani 1 1 d .
C16 C -0.3147(6) 0.1297(5) 0.7061(5) 0.0256(19) Uani 1 1 d .
H16A H -0.3444 0.0647 0.6934 0.038 Uiso 1 1 calc R
H16B H -0.3689 0.1486 0.6668 0.038 Uiso 1 1 calc R
H16C H -0.3077 0.1570 0.7634 0.038 Uiso 1 1 calc R
C17 C -0.2348(7) 0.2868(5) 0.3328(5) 0.029(2) Uani 1 1 d .
H17A H -0.2536 0.2481 0.2767 0.044 Uiso 1 1 calc R
H17B H -0.2193 0.3487 0.3314 0.044 Uiso 1 1 calc R
H17C H -0.3008 0.2686 0.3515 0.044 Uiso 1 1 calc R
C18 C 0.0635(6) 0.1152(4) 0.5597(5) 0.0191(16) Uani 1 1 d .
H18A H 0.0608 0.0727 0.5934 0.023 Uiso 1 1 calc R
H18B H 0.0797 0.0901 0.5097 0.023 Uiso 1 1 calc R
C19 C 0.1524(6) 0.4235(4) 0.8411(4) 0.0142(14) Uani 1 1 d .
C20 C 0.0757(7) 0.4358(5) 0.7710(5) 0.0225(18) Uani 1 1 d .
H20 H 0.0199 0.3854 0.7270 0.027 Uiso 1 1 calc R
C21 C 0.0812(6) 0.5215(4) 0.7658(5) 0.0236(18) Uani 1 1 d .
H21 H 0.0305 0.5290 0.7178 0.028 Uiso 1 1 calc R
C22 C 0.1600(7) 0.5947(5) 0.8302(5) 0.029(2) Uani 1 1 d .
H22 H 0.1633 0.6528 0.8265 0.034 Uiso 1 1 calc R
C23 C 0.2357(7) 0.5844(5) 0.9013(5) 0.0249(18) Uani 1 1 d .
H23 H 0.2896 0.6351 0.9460 0.030 Uiso 1 1 calc R
C24 C 0.2309(6) 0.4996(5) 0.9055(5) 0.0215(17) Uani 1 1 d .
H24 H 0.2824 0.4928 0.9536 0.026 Uiso 1 1 calc R
C25 C 0.0979(7) 0.3181(5) 0.9432(5) 0.0228(18) Uani 1 1 d .
C26 C 0.0307(7) 0.3688(5) 0.9589(5) 0.0278(19) Uani 1 1 d .
H26 H 0.0035 0.3993 0.9204 0.033 Uiso 1 1 calc R
C27 C 0.0020(9) 0.3754(7) 1.0324(6) 0.039(2) Uani 1 1 d .
H27 H -0.0449 0.4095 1.0431 0.046 Uiso 1 1 calc R
C28 C 0.0432(11) 0.3318(8) 1.0871(6) 0.051(3) Uani 1 1 d .
H28 H 0.0264 0.3367 1.1372 0.061 Uiso 1 1 calc R
C29 C 0.1096(11) 0.2801(8) 1.0701(7) 0.053(3) Uani 1 1 d .
H29 H 0.1360 0.2489 1.1082 0.064 Uiso 1 1 calc R
C30 C 0.1371(9) 0.2735(6) 1.0005(6) 0.041(3) Uani 1 1 d .
H30 H 0.1834 0.2385 0.9904 0.049 Uiso 1 1 calc R
C31 C 0.1970(7) 0.1229(4) 0.8307(5) 0.030(2) Uani 1 1 d .
H31 H 0.1191 0.0821 0.8068 0.036 Uiso 1 1 calc R
C32 C 0.3141(7) 0.1295(5) 0.8615(5) 0.0250(18) Uani 1 1 d .
H32 H 0.3377 0.1172 0.9168 0.030 Uiso 1 1 calc R
C33 C 0.2975(8) 0.0385(5) 0.6866(5) 0.030(2) Uani 1 1 d .
H33A H 0.2661 0.0795 0.6608 0.044 Uiso 1 1 calc R
H33B H 0.2331 -0.0105 0.6868 0.044 Uiso 1 1 calc R
H33C H 0.3400 0.0145 0.6546 0.044 Uiso 1 1 calc R
C34 C 0.4731(9) 0.0222(6) 0.8354(6) 0.041(3) Uani 1 1 d .
H34A H 0.5168 0.0066 0.8002 0.062 Uiso 1 1 calc R
H34B H 0.4145 -0.0322 0.8334 0.062 Uiso 1 1 calc R
H34C H 0.5271 0.0519 0.8933 0.062 Uiso 1 1 calc R
C35 C 0.4329(7) 0.3931(4) 0.9171(6) 0.033(2) Uani 1 1 d .
H35 H 0.4447 0.4551 0.9305 0.040 Uiso 1 1 calc R
C36 C 0.4904(7) 0.3303(5) 0.9151(5) 0.029(2) Uani 1 1 d .
H36 H 0.5360 0.3267 0.9709 0.034 Uiso 1 1 calc R
C37 C 0.4816(8) 0.3376(6) 0.7394(6) 0.035(2) Uani 1 1 d .
H37A H 0.4961 0.3090 0.6905 0.052 Uiso 1 1 calc R
H37B H 0.5205 0.4023 0.7551 0.052 Uiso 1 1 calc R
H37C H 0.3974 0.3240 0.7257 0.052 Uiso 1 1 calc R
C38 C 0.7029(7) 0.3365(5) 0.8647(6) 0.0287(19) Uani 1 1 d .
H38A H 0.7335 0.3007 0.8987 0.043 Uiso 1 1 calc R
H38B H 0.7334 0.3990 0.8985 0.043 Uiso 1 1 calc R
H38C H 0.7274 0.3315 0.8161 0.043 Uiso 1 1 calc R
C39 C 0.3112(6) 0.4607(4) 0.5838(4) 0.0158(15) Uani 1 1 d .
C40 C 0.2650(7) 0.4611(4) 0.6471(5) 0.0233(18) Uani 1 1 d .
H40 H 0.1860 0.4261 0.6345 0.028 Uiso 1 1 calc R
C41 C 0.3336(7) 0.5123(5) 0.7285(5) 0.0235(18) Uani 1 1 d .
H41 H 0.3016 0.5111 0.7715 0.028 Uiso 1 1 calc R
C42 C 0.4940(7) 0.5667(4) 0.6845(5) 0.0243(19) Uani 1 1 d .
H42 H 0.5720 0.6040 0.6972 0.029 Uiso 1 1 calc R
C43 C 0.4472(7) 0.5648(4) 0.7478(5) 0.026(2) Uani 1 1 d .
H43 H 0.4937 0.5997 0.8038 0.031 Uiso 1 1 calc R
C44 C 0.4264(7) 0.5141(4) 0.6033(5) 0.0228(18) Uani 1 1 d .
H44 H 0.4589 0.5145 0.5605 0.027 Uiso 1 1 calc R
C45 C 0.2143(6) 0.4849(4) 0.4263(4) 0.0153(15) Uani 1 1 d .
C46 C 0.1726(8) 0.5498(5) 0.4590(5) 0.0263(19) Uani 1 1 d .
H46 H 0.1452 0.5461 0.5040 0.032 Uiso 1 1 calc R
C47 C 0.2509(7) 0.5635(5) 0.3268(5) 0.0245(18) Uani 1 1 d .
H47 H 0.2772 0.5679 0.2815 0.029 Uiso 1 1 calc R
C48 C 0.2106(7) 0.6275(4) 0.3596(5) 0.0249(19) Uani 1 1 d .
H48 H 0.2098 0.6763 0.3373 0.030 Uiso 1 1 calc R
C49 C 0.1722(8) 0.6206(5) 0.4235(5) 0.030(2) Uani 1 1 d .
H49 H 0.1440 0.6649 0.4452 0.036 Uiso 1 1 calc R
C50 C 0.2533(7) 0.4921(4) 0.3601(5) 0.0219(17) Uani 1 1 d .
H50 H 0.2816 0.4484 0.3376 0.026 Uiso 1 1 calc R
C51 C 0.4648(6) 0.3282(4) 0.5037(5) 0.0234(18) Uani 1 1 d .
H51 H 0.5118 0.3629 0.5597 0.028 Uiso 1 1 calc R
C52 C 0.4585(6) 0.2642(4) 0.4350(5) 0.0202(17) Uani 1 1 d .
H52 H 0.5133 0.2852 0.4060 0.024 Uiso 1 1 calc R
C53 C 0.3627(8) 0.1242(5) 0.5130(5) 0.031(2) Uani 1 1 d .
H53A H 0.3013 0.1502 0.5121 0.046 Uiso 1 1 calc R
H53B H 0.4271 0.1522 0.5671 0.046 Uiso 1 1 calc R
H53C H 0.3308 0.0600 0.5048 0.046 Uiso 1 1 calc R
C54 C 0.5443(7) 0.1063(5) 0.4354(6) 0.031(2) Uani 1 1 d .
H54A H 0.5254 0.0457 0.4406 0.047 Uiso 1 1 calc R
H54B H 0.6116 0.1466 0.4845 0.047 Uiso 1 1 calc R
H54C H 0.5633 0.1070 0.3847 0.047 Uiso 1 1 calc R
C55 C 0.1469(7) 0.2545(5) 0.2928(5) 0.027(2) Uani 1 1 d .
H55 H 0.0734 0.2612 0.2698 0.033 Uiso 1 1 calc R
C56 C 0.2215(7) 0.2090(5) 0.2750(5) 0.027(2) Uani 1 1 d .
H56 H 0.2584 0.2265 0.2343 0.032 Uiso 1 1 calc R
C57 C 0.0810(8) 0.0594(6) 0.3227(6) 0.038(2) Uani 1 1 d .
H57A H 0.0746 0.0007 0.3312 0.058 Uiso 1 1 calc R
H57B H 0.0063 0.0566 0.2839 0.058 Uiso 1 1 calc R
H57C H 0.1014 0.1032 0.3765 0.058 Uiso 1 1 calc R
C58 C 0.1547(9) 0.0167(5) 0.1713(6) 0.044(3) Uani 1 1 d .
H58A H 0.2197 0.0331 0.1513 0.067 Uiso 1 1 calc R
H58B H 0.0854 0.0224 0.1332 0.067 Uiso 1 1 calc R
H58C H 0.1379 -0.0451 0.1734 0.067 Uiso 1 1 calc R
C1S C 0.7385(10) 0.1193(7) 0.0750(7) 0.052(3) Uani 1 1 d .
H1S1 H 0.7552 0.1457 0.0313 0.062 Uiso 1 1 calc R
H1S2 H 0.6849 0.0570 0.0473 0.062 Uiso 1 1 calc R
C2S C 0.8498(11) 0.1201(8) 0.1352(10) 0.082(5) Uani 1 1 d .
H2S1 H 0.9083 0.1799 0.1541 0.124 Uiso 1 1 calc R
H2S2 H 0.8784 0.0773 0.1074 0.124 Uiso 1 1 calc R
H2S3 H 0.8356 0.1037 0.1835 0.124 Uiso 1 1 calc R
C3S C 0.5744(9) 0.1657(6) 0.0650(6) 0.043(3) Uani 1 1 d .
H3S1 H 0.5209 0.1031 0.0395 0.052 Uiso 1 1 calc R
H3S2 H 0.5838 0.1913 0.0192 0.052 Uiso 1 1 calc R
C4S C 0.5245(10) 0.2163(7) 0.1138(7) 0.056(3) Uani 1 1 d .
H4S1 H 0.4977 0.1830 0.1499 0.085 Uiso 1 1 calc R
H4S2 H 0.4583 0.2259 0.0759 0.085 Uiso 1 1 calc R
H4S3 H 0.5840 0.2740 0.1485 0.085 Uiso 1 1 calc R
O1 O 0.1324(4) 0.2479(3) 0.6798(3) 0.0188(12) Uani 1 1 d .
O2 O 0.1704(4) 0.2610(3) 0.5593(3) 0.0153(11) Uani 1 1 d .
O3 O 0.4987(6) 0.1864(4) 0.7963(4) 0.0380(16) Uani 1 1 d .
O4 O 0.3169(5) 0.0831(3) 0.3366(3) 0.0254(14) Uani 1 1 d .
O1S O 0.6839(6) 0.1680(4) 0.1166(4) 0.051(2) Uani 1 1 d .
P1 P 0.14463(16) 0.31264(11) 0.85253(12) 0.0179(4) Uani 1 1 d .
P2 P 0.23081(16) 0.39511(10) 0.47338(12) 0.0153(4) Uani 1 1 d .
Si1 Si 0.39822(19) 0.09919(13) 0.79584(14) 0.0228(5) Uani 1 1 d .
Si2 Si 0.5404(2) 0.29508(13) 0.82848(14) 0.0245(5) Uani 1 1 d .
Si3 Si 0.19536(19) 0.09236(12) 0.27866(14) 0.0224(5) Uani 1 1 d .
Si4 Si 0.41701(18) 0.14358(12) 0.42816(13) 0.0199(5) Uani 1 1 d .
Pd2 Pd 0.30101(5) 0.29928(3) 0.40336(3) 0.01525(15) Uani 1 1 d .
Pd1 Pd 0.30151(5) 0.26207(3) 0.87074(4) 0.01948(16) Uani 1 1 d .

loop_
_atom_site_aniso_label
_atom_site_aniso_U_11
_atom_site_aniso_U_22
_atom_site_aniso_U_33
_atom_site_aniso_U_23
_atom_site_aniso_U_13
_atom_site_aniso_U_12
C1 0.014(3) 0.011(3) 0.029(4) 0.010(2) 0.008(3) 0.007(2)
C2 0.019(4) 0.009(3) 0.029(4) 0.009(2) 0.010(3) 0.011(2)
C3 0.011(3) 0.014(3) 0.028(4) 0.012(2) 0.009(3) 0.008(2)
C4 0.013(3) 0.015(3) 0.031(4) 0.009(3) 0.010(3) 0.009(2)
C5 0.015(3) 0.012(3) 0.040(4) 0.014(3) 0.010(3) 0.010(2)
C6 0.011(3) 0.009(3) 0.031(4) 0.007(2) 0.006(3) 0.005(2)
C7 0.022(4) 0.010(3) 0.029(4) 0.011(2) 0.014(3) 0.009(2)
C8 0.012(3) 0.015(3) 0.023(3) 0.008(2) 0.012(3) 0.007(2)
C10 0.015(3) 0.008(3) 0.044(4) 0.008(3) 0.014(3) 0.008(2)
C11 0.018(4) 0.020(3) 0.024(4) 0.011(3) 0.011(3) 0.011(3)
C12 0.020(4) 0.021(3) 0.026(4) 0.008(3) 0.013(3) 0.012(3)
C13 0.024(4) 0.015(3) 0.024(4) 0.009(3) 0.008(3) 0.009(3)
C14 0.014(3) 0.012(2) 0.023(3) 0.003(2) 0.011(2) 0.009(2)
C15 0.013(3) 0.014(3) 0.026(4) 0.009(2) 0.013(3) 0.010(2)
C16 0.014(3) 0.020(3) 0.046(5) 0.007(3) 0.016(4) 0.005(3)
C17 0.017(4) 0.038(4) 0.038(5) 0.021(3) 0.004(4) 0.016(3)
C18 0.018(3) 0.011(3) 0.032(4) 0.010(3) 0.009(3) 0.007(2)
C19 0.008(3) 0.018(3) 0.022(3) 0.005(2) 0.011(3) 0.007(2)
C20 0.019(4) 0.021(3) 0.026(4) 0.009(3) 0.004(3) 0.008(3)
C21 0.015(4) 0.021(3) 0.039(4) 0.018(3) 0.012(3) 0.005(3)
C22 0.028(4) 0.018(3) 0.045(5) 0.011(3) 0.016(4) 0.013(3)
C23 0.018(4) 0.021(3) 0.036(4) 0.007(3) 0.012(4) 0.006(3)
C24 0.012(3) 0.025(3) 0.033(4) 0.012(3) 0.011(3) 0.009(3)
C25 0.032(4) 0.025(3) 0.021(4) 0.012(3) 0.012(3) 0.017(3)
C26 0.025(4) 0.039(4) 0.035(5) 0.022(4) 0.019(4) 0.019(3)
C27 0.041(6) 0.061(6) 0.045(5) 0.027(4) 0.032(5) 0.039(5)
C28 0.066(8) 0.092(8) 0.041(6) 0.040(5) 0.041(6) 0.062(7)
C29 0.065(8) 0.092(9) 0.052(6) 0.047(6) 0.043(6) 0.063(7)
C30 0.054(7) 0.053(6) 0.044(5) 0.027(4) 0.028(5) 0.042(5)
C31 0.022(4) 0.011(3) 0.049(5) 0.005(3) 0.003(4) 0.005(3)
C32 0.028(4) 0.019(3) 0.033(4) 0.011(3) 0.012(4) 0.012(3)
C33 0.035(5) 0.028(4) 0.029(4) 0.011(3) 0.009(4) 0.016(3)
C34 0.048(6) 0.040(5) 0.047(5) 0.020(4) 0.015(5) 0.032(4)
C35 0.025(4) 0.005(3) 0.059(6) -0.003(3) 0.011(4) -0.001(2)
C36 0.023(4) 0.019(3) 0.035(4) 0.001(3) 0.001(4) 0.007(3)
C37 0.025(4) 0.036(4) 0.044(5) 0.015(4) 0.009(4) 0.012(3)
C38 0.019(4) 0.033(4) 0.039(5) 0.009(3) 0.016(4) 0.013(3)
C39 0.018(4) 0.015(3) 0.023(4) 0.010(2) 0.012(3) 0.010(2)
C40 0.019(4) 0.015(3) 0.039(4) 0.008(3) 0.012(4) 0.008(2)
C41 0.017(4) 0.023(3) 0.030(4) 0.008(3) 0.009(3) 0.007(3)
C42 0.021(4) 0.015(3) 0.036(4) 0.006(3) 0.010(4) 0.006(3)
C43 0.023(4) 0.017(3) 0.033(4) 0.003(3) 0.005(4) 0.008(3)
C44 0.019(4) 0.012(3) 0.037(4) 0.005(3) 0.013(3) 0.003(2)
C45 0.013(3) 0.012(3) 0.023(4) 0.004(2) 0.007(3) 0.008(2)
C46 0.039(5) 0.020(3) 0.028(4) 0.010(3) 0.014(4) 0.019(3)
C47 0.019(4) 0.024(3) 0.036(4) 0.017(3) 0.011(3) 0.008(3)
C48 0.027(4) 0.011(3) 0.039(4) 0.014(3) 0.008(4) 0.009(3)
C49 0.044(5) 0.017(3) 0.035(4) 0.008(3) 0.010(4) 0.022(3)
C50 0.021(4) 0.013(3) 0.037(4) 0.013(3) 0.013(3) 0.007(2)
C51 0.016(4) 0.017(3) 0.032(4) 0.003(3) 0.003(3) 0.007(2)
C52 0.011(3) 0.018(3) 0.038(4) 0.015(3) 0.009(3) 0.009(2)
C53 0.034(5) 0.018(3) 0.039(5) 0.010(3) 0.010(4) 0.009(3)
C54 0.021(4) 0.026(4) 0.050(5) 0.009(3) 0.011(4) 0.019(3)
C55 0.026(4) 0.019(3) 0.034(4) 0.006(3) 0.000(4) 0.016(3)
C56 0.034(5) 0.023(3) 0.023(4) 0.010(3) 0.004(3) 0.013(3)
C57 0.026(5) 0.034(4) 0.061(6) 0.028(4) 0.012(4) 0.012(3)
C58 0.050(6) 0.021(4) 0.042(5) -0.002(3) -0.010(5) 0.017(4)
C1S 0.050(7) 0.039(5) 0.062(7) 0.013(5) 0.011(6) 0.018(4)
C2S 0.048(8) 0.058(7) 0.121(12) 0.027(8) 0.001(8) 0.016(6)
C3S 0.051(6) 0.025(4) 0.045(5) 0.011(4) 0.005(5) 0.012(4)
C4S 0.052(7) 0.052(6) 0.054(6) 0.008(5) 0.002(6) 0.024(5)
O1 0.013(2) 0.017(2) 0.029(3) 0.0072(19) 0.011(2) 0.0057(17)
O2 0.012(2) 0.012(2) 0.026(3) 0.0099(18) 0.008(2) 0.0063(16)
O3 0.035(4) 0.023(3) 0.068(4) 0.009(3) 0.039(3) 0.010(2)
O4 0.023(3) 0.017(2) 0.036(3) 0.009(2) 0.002(2) 0.0149(19)
O1S 0.048(4) 0.032(3) 0.057(4) 0.011(3) -0.004(4) 0.018(3)
P1 0.0148(9) 0.0172(8) 0.0245(9) 0.0077(7) 0.0075(8) 0.0081(6)
P2 0.0155(9) 0.0087(7) 0.0257(9) 0.0086(6) 0.0084(8) 0.0068(6)
Si1 0.0209(11) 0.0184(9) 0.0355(12) 0.0117(8) 0.0123(10) 0.0118(7)
Si2 0.0214(11) 0.0199(9) 0.0331(12) 0.0054(8) 0.0113(10) 0.0083(7)
Si3 0.0220(11) 0.0123(8) 0.0313(11) 0.0080(7) 0.0043(9) 0.0078(7)
Si4 0.0171(10) 0.0134(8) 0.0314(11) 0.0077(7) 0.0072(9) 0.0097(7)
Pd2 0.0145(3) 0.0098(2) 0.0250(3) 0.00811(18) 0.0076(2) 0.00698(17)
Pd1 0.0151(3) 0.0164(2) 0.0284(3) 0.0070(2) 0.0070(2) 0.00803(19)

loop_
_atom_type_symbol
_atom_type_description
_atom_type_scat_dispersion_real
_atom_type_scat_dispersion_imag
_atom_type_scat_source
C C 0.0033 0.0016 'International Tables Vol C Tables 4.2.6.8 and 6.1.1.4'
H H 0.0000 0.0000 'International Tables Vol C Tables 4.2.6.8 and 6.1.1.4'
Pd Pd -0.9988 1.0072 'International Tables Vol C Tables 4.2.6.8 and 6.1.1.4'
O O 0.0106 0.0060 'International Tables Vol C Tables 4.2.6.8 and 6.1.1.4'
Si Si 0.0817 0.0704 'International Tables Vol C Tables 4.2.6.8 and 6.1.1.4'
P P 0.1023 0.0942 'International Tables Vol C Tables 4.2.6.8 and 6.1.1.4'

loop_
_geom_angle_atom_site_label_1
_geom_angle_atom_site_label_2
_geom_angle_atom_site_label_3
_geom_angle
O2 C1 O1 109.1(5)
O2 C1 C18 110.2(5)
O1 C1 C18 113.5(7)
C7 C2 O1 121.0(7)
C7 C2 C3 121.8(7)
O1 C2 C3 117.1(6)
C4 C3 C2 117.8(6)
C4 C3 P1 123.3(6)
C2 C3 P1 118.9(6)
C3 C4 C5 122.3(8)
C6 C5 C4 117.8(7)
C6 C5 C16 121.6(6)
C4 C5 C16 120.6(8)
C7 C6 C5 121.6(6)
C2 C7 C6 118.6(7)
C2 C7 C8 117.2(7)
C6 C7 C8 124.0(6)
C7 C8 C18 106.2(6)
C7 C8 C10 112.1(6)
C18 C8 C10 109.7(6)
C11 C10 C15 119.1(7)
C11 C10 C8 122.9(7)
C15 C10 C8 118.0(6)
C10 C11 C12 122.5(7)
C11 C12 C13 117.6(6)
C11 C12 C17 121.1(7)
C13 C12 C17 121.3(7)
C12 C13 C14 122.0(7)
C15 C14 C13 118.2(7)
C15 C14 P2 118.9(5)
C13 C14 P2 121.6(6)
O2 C15 C14 116.6(6)
O2 C15 C10 122.8(6)
C14 C15 C10 120.6(6)
C1 C18 C8 106.0(5)
C24 C19 C20 117.7(6)
C24 C19 P1 119.9(5)
C20 C19 P1 122.2(5)
C21 C20 C19 120.7(6)
C22 C21 C20 120.0(7)
C21 C22 C23 120.5(7)
C24 C23 C22 119.2(7)
C23 C24 C19 121.9(7)
C26 C25 C30 119.2(8)
C26 C25 P1 122.0(6)
C30 C25 P1 118.8(7)
C25 C26 C27 120.2(7)
C28 C27 C26 118.8(9)
C27 C28 C29 120.4(10)
C30 C29 C28 121.1(9)
C29 C30 C25 120.3(9)
C32 C31 Pd1 72.4(4)
C31 C32 Si1 125.0(7)
C31 C32 Pd1 70.0(4)
Si1 C32 Pd1 114.3(4)
C36 C35 Pd1 72.3(4)
C35 C36 Si2 122.8(7)
C35 C36 Pd1 69.9(4)
Si2 C36 Pd1 107.4(3)
C40 C39 C44 119.0(7)
C40 C39 P2 125.0(5)
C44 C39 P2 116.0(6)
C41 C40 C39 120.4(7)
C43 C41 C40 120.7(9)
C44 C42 C43 119.9(7)
C41 C43 C42 119.6(7)
C42 C44 C39 120.5(8)
C50 C45 C46 119.4(6)
C50 C45 P2 118.3(5)
C46 C45 P2 122.1(6)
C45 C46 C49 118.3(9)
C48 C47 C50 120.2(9)
C49 C48 C47 119.8(7)
C48 C49 C46 122.0(7)
C45 C50 C47 120.2(7)
C52 C51 Pd2 71.7(4)
C51 C52 Si4 122.1(6)
C51 C52 Pd2 70.8(4)
Si4 C52 Pd2 108.9(3)
C56 C55 Pd2 72.9(4)
C55 C56 Si3 120.5(7)
C55 C56 Pd2 69.1(4)
Si3 C56 Pd2 109.3(4)
O1S C1S C2S 110.9(10)
O1S C3S C4S 110.2(8)
C2 O1 C1 119.2(5)
C15 O2 C1 116.9(5)
Si1 O3 Si2 139.3(5)
Si4 O4 Si3 133.2(3)
C3S O1S C1S 114.4(8)
C19 P1 C25 99.4(3)
C19 P1 C3 101.2(3)
C25 P1 C3 104.8(4)
C19 P1 Pd1 123.2(2)
C25 P1 Pd1 111.3(2)
C3 P1 Pd1 114.6(2)
C14 P2 C45 105.4(3)
C14 P2 C39 106.3(3)
C45 P2 C39 100.0(3)
C14 P2 Pd2 109.0(2)
C45 P2 Pd2 113.1(3)
C39 P2 Pd2 121.7(2)
O3 Si1 C33 109.5(4)
O3 Si1 C32 112.2(3)
C33 Si1 C32 109.9(4)
O3 Si1 C34 107.6(4)
C33 Si1 C34 107.1(4)
C32 Si1 C34 110.4(4)
O3 Si2 C36 110.1(4)
O3 Si2 C37 109.6(4)
C36 Si2 C37 110.9(4)
O3 Si2 C38 106.3(4)
C36 Si2 C38 110.7(4)
C37 Si2 C38 109.0(4)
O4 Si3 C57 109.8(4)
O4 Si3 C56 109.9(3)
C57 Si3 C56 109.8(4)
O4 Si3 C58 106.0(4)
C57 Si3 C58 111.4(5)
C56 Si3 C58 110.0(4)
O4 Si4 C53 110.3(4)
O4 Si4 C54 105.6(3)
C53 Si4 C54 110.6(4)
O4 Si4 C52 110.7(3)
C53 Si4 C52 109.5(4)
C54 Si4 C52 110.2(4)
C55 Pd2 C51 170.6(3)
C55 Pd2 C52 133.1(3)
C51 Pd2 C52 37.5(3)
C55 Pd2 C56 38.0(3)
C51 Pd2 C56 132.7(3)
C52 Pd2 C56 95.2(3)
C55 Pd2 P2 91.8(2)
C51 Pd2 P2 97.6(2)
C52 Pd2 P2 135.1(2)
C56 Pd2 P2 129.8(2)
C31 Pd1 C35 169.5(3)
C31 Pd1 C32 37.6(3)
C35 Pd1 C32 132.0(3)
C31 Pd1 C36 131.8(3)
C35 Pd1 C36 37.8(3)
C32 Pd1 C36 94.4(3)
C31 Pd1 P1 95.2(2)
C35 Pd1 P1 95.2(2)
C32 Pd1 P1 132.4(2)
C36 Pd1 P1 133.0(2)

loop_
_geom_bond_atom_site_label_1
_geom_bond_atom_site_label_2
_geom_bond_distance
C1 O2 1.422(8)
C1 O1 1.428(9)
C1 C18 1.505(8)
C2 C7 1.387(9)
C2 O1 1.389(9)
C2 C3 1.392(11)
C3 C4 1.387(10)
C3 P1 1.838(6)
C4 C5 1.395(9)
C5 C6 1.392(12)
C5 C16 1.512(11)
C6 C7 1.388(11)
C7 C8 1.514(11)
C8 C18 1.521(9)
C8 C10 1.536(10)
C10 C11 1.369(10)
C10 C15 1.402(10)
C11 C12 1.386(10)
C12 C13 1.394(11)
C12 C17 1.516(9)
C13 C14 1.399(9)
C14 C15 1.395(9)
C14 P2 1.831(8)
C15 O2 1.382(8)
C19 C24 1.398(9)
C19 C20 1.413(9)
C19 P1 1.833(7)
C20 C21 1.399(9)
C21 C22 1.374(10)
C22 C23 1.405(11)
C23 C24 1.382(10)
C25 C26 1.382(11)
C25 C30 1.398(11)
C25 P1 1.837(9)
C26 C27 1.422(14)
C27 C28 1.363(13)
C28 C29 1.391(14)
C29 C30 1.350(15)
C31 C32 1.397(11)
C31 Pd1 2.153(7)
C32 Si1 1.861(10)
C32 Pd1 2.185(7)
C33 Si1 1.856(8)
C34 Si1 1.883(8)
C35 C36 1.408(11)
C35 Pd1 2.158(7)
C36 Si2 1.851(10)
C36 Pd1 2.188(8)
C37 Si2 1.862(9)
C38 Si2 1.864(8)
C39 C40 1.391(12)
C39 C44 1.393(10)
C39 P2 1.841(7)
C40 C41 1.384(10)
C41 C43 1.373(11)
C42 C44 1.386(10)
C42 C43 1.397(13)
C45 C50 1.392(11)
C45 C46 1.402(10)
C45 P2 1.838(7)
C46 C49 1.409(10)
C47 C48 1.378(11)
C47 C50 1.398(9)
C48 C49 1.349(13)
C51 C52 1.396(11)
C51 Pd2 2.166(7)
C52 Si4 1.862(7)
C52 Pd2 2.177(7)
C53 Si4 1.847(10)
C54 Si4 1.856(8)
C55 C56 1.416(12)
C55 Pd2 2.149(7)
C56 Si3 1.854(7)
C56 Pd2 2.199(7)
C57 Si3 1.837(11)
C58 Si3 1.872(9)
C1S O1S 1.414(14)
C1S C2S 1.496(15)
C3S O1S 1.412(11)
C3S C4S 1.459(16)
O3 Si1 1.634(7)
O3 Si2 1.635(6)
O4 Si4 1.643(5)
O4 Si3 1.649(5)
P1 Pd1 2.318(2)
P2 Pd2 2.315(2)

loop_
_geom_torsion_atom_site_label_1
_geom_torsion_atom_site_label_2
_geom_torsion_atom_site_label_3
_geom_torsion_atom_site_label_4
_geom_torsion
C7 C2 C3 C4 -0.7(9)
O1 C2 C3 C4 177.4(5)
C7 C2 C3 P1 180.0(5)
O1 C2 C3 P1 -2.0(7)
C2 C3 C4 C5 0.8(9)
P1 C3 C4 C5 -179.9(5)
C3 C4 C5 C6 0.1(9)
C3 C4 C5 C16 -179.5(6)
C4 C5 C6 C7 -1.2(9)
C16 C5 C6 C7 178.5(6)
O1 C2 C7 C6 -178.3(5)
C3 C2 C7 C6 -0.3(9)
O1 C2 C7 C8 6.0(8)
C3 C2 C7 C8 -176.0(5)
C5 C6 C7 C2 1.2(9)
C5 C6 C7 C8 176.7(6)
C2 C7 C8 C18 37.6(7)
C6 C7 C8 C18 -137.9(6)
C2 C7 C8 C10 -82.2(7)
C6 C7 C8 C10 102.3(7)
C7 C8 C10 C11 -86.9(8)
C18 C8 C10 C11 155.4(7)
C7 C8 C10 C15 92.6(8)
C18 C8 C10 C15 -25.1(9)
C15 C10 C11 C12 -1.7(12)
C8 C10 C11 C12 177.9(7)
C10 C11 C12 C13 2.3(12)
C10 C11 C12 C17 -178.7(8)
C11 C12 C13 C14 -1.8(12)
C17 C12 C13 C14 179.1(7)
C12 C13 C14 C15 0.8(11)
C12 C13 C14 P2 167.5(6)
C13 C14 C15 O2 178.8(6)
P2 C14 C15 O2 11.7(9)
C13 C14 C15 C10 -0.2(11)
P2 C14 C15 C10 -167.2(6)
C11 C10 C15 O2 -178.3(7)
C8 C10 C15 O2 2.1(11)
C11 C10 C15 C14 0.6(12)
C8 C10 C15 C14 -179.0(7)
O2 C1 C18 C8 -67.9(8)
O1 C1 C18 C8 54.8(7)
C7 C8 C18 C1 -65.8(7)
C10 C8 C18 C1 55.5(8)
C24 C19 C20 C21 1.8(12)
P1 C19 C20 C21 177.5(7)
C19 C20 C21 C22 -1.5(14)
C20 C21 C22 C23 0.2(14)
C21 C22 C23 C24 0.6(14)
C22 C23 C24 C19 -0.3(13)
C20 C19 C24 C23 -0.9(12)
P1 C19 C24 C23 -176.8(7)
C30 C25 C26 C27 0.1(13)
P1 C25 C26 C27 -176.3(7)
C25 C26 C27 C28 0.7(15)
C26 C27 C28 C29 -1.5(18)
C27 C28 C29 C30 2(2)
C28 C29 C30 C25 -0.8(19)
C26 C25 C30 C29 0.0(15)
P1 C25 C30 C29 176.4(9)
Pd1 C31 C32 Si1 -106.2(6)
Pd1 C35 C36 Si2 98.2(5)
C44 C39 C40 C41 -1.6(10)
P2 C39 C40 C41 179.3(5)
C39 C40 C41 C43 1.4(10)
C40 C41 C43 C42 0.1(11)
C44 C42 C43 C41 -1.5(10)
C43 C42 C44 C39 1.3(10)
C40 C39 C44 C42 0.2(10)
P2 C39 C44 C42 179.4(5)
C50 C45 C46 C49 -0.3(11)
P2 C45 C46 C49 174.6(6)
C50 C47 C48 C49 -0.7(11)
C47 C48 C49 C46 0.5(12)
C45 C46 C49 C48 0.0(12)
C46 C45 C50 C47 0.1(10)
P2 C45 C50 C47 -175.0(5)
C48 C47 C50 C45 0.4(11)
Pd2 C51 C52 Si4 -100.7(5)
Pd2 C55 C56 Si3 100.7(5)
C7 C2 O1 C1 -20.7(8)
C3 C2 O1 C1 161.3(5)
O2 C1 O1 C2 111.6(6)
C18 C1 O1 C2 -11.8(8)
C14 C15 O2 C1 168.3(6)
C10 C15 O2 C1 -12.8(10)
O1 C1 O2 C15 -78.9(6)
C18 C1 O2 C15 46.3(8)
C4S C3S O1S C1S 178.9(10)
C2S C1S O1S C3S -176.2(9)
C24 C19 P1 C25 62.3(7)
C20 C19 P1 C25 -113.3(7)
C24 C19 P1 C3 169.6(7)
C20 C19 P1 C3 -6.0(8)
C24 C19 P1 Pd1 -60.9(7)
C20 C19 P1 Pd1 123.5(6)
C26 C25 P1 C19 29.8(7)
C30 C25 P1 C19 -146.6(7)
C26 C25 P1 C3 -74.5(7)
C30 C25 P1 C3 109.1(7)
C26 C25 P1 Pd1 161.1(6)
C30 C25 P1 Pd1 -15.3(8)
C4 C3 P1 C19 -94.7(6)
C2 C3 P1 C19 84.6(5)
C4 C3 P1 C25 8.3(6)
C2 C3 P1 C25 -172.4(5)
C4 C3 P1 Pd1 130.5(5)
C2 C3 P1 Pd1 -50.2(5)
C15 C14 P2 C45 -173.5(6)
C13 C14 P2 C45 19.9(6)
C15 C14 P2 C39 -68.0(6)
C13 C14 P2 C39 125.4(6)
C15 C14 P2 Pd2 64.8(6)
C13 C14 P2 Pd2 -101.8(5)
C50 C45 P2 C14 -124.3(5)
C46 C45 P2 C14 60.7(6)
C50 C45 P2 C39 125.6(6)
C46 C45 P2 C39 -49.4(7)
C50 C45 P2 Pd2 -5.3(6)
C46 C45 P2 Pd2 179.7(5)
C40 C39 P2 C14 -0.5(6)
C44 C39 P2 C14 -179.6(5)
C40 C39 P2 C45 108.9(6)
C44 C39 P2 C45 -70.3(6)
C40 C39 P2 Pd2 -125.9(5)
C44 C39 P2 Pd2 54.9(6)
Si2 O3 Si1 C33 113.3(7)
Si2 O3 Si1 C32 -9.0(8)
Si2 O3 Si1 C34 -130.7(7)
C31 C32 Si1 O3 110.9(7)
Pd1 C32 Si1 O3 29.1(5)
C31 C32 Si1 C33 -11.2(8)
Pd1 C32 Si1 C33 -93.0(4)
C31 C32 Si1 C34 -129.0(7)
Pd1 C32 Si1 C34 149.1(4)
Si1 O3 Si2 C36 23.6(8)
Si1 O3 Si2 C37 -98.7(8)
Si1 O3 Si2 C38 143.6(7)
C35 C36 Si2 O3 -131.4(6)
Pd1 C36 Si2 O3 -54.5(4)
C35 C36 Si2 C37 -10.0(7)
Pd1 C36 Si2 C37 67.0(5)
C35 C36 Si2 C38 111.2(7)
Pd1 C36 Si2 C38 -171.8(4)
Si4 O4 Si3 C57 -75.6(6)
Si4 O4 Si3 C56 45.3(7)
Si4 O4 Si3 C58 164.0(6)
C55 C56 Si3 O4 -129.6(6)
Pd2 C56 Si3 O4 -53.0(5)
C55 C56 Si3 C57 -8.7(7)
Pd2 C56 Si3 C57 67.9(5)
C55 C56 Si3 C58 114.1(7)
Pd2 C56 Si3 C58 -169.3(4)
Si3 O4 Si4 C53 76.0(6)
Si3 O4 Si4 C54 -164.6(6)
Si3 O4 Si4 C52 -45.4(7)
C51 C52 Si4 O4 131.9(6)
Pd2 C52 Si4 O4 53.2(5)
C51 C52 Si4 C53 10.1(7)
Pd2 C52 Si4 C53 -68.6(5)
C51 C52 Si4 C54 -111.7(7)
Pd2 C52 Si4 C54 169.6(4)
C56 C55 Pd2 C51 -5(2)
C56 C55 Pd2 C52 -1.8(7)
C56 C55 Pd2 P2 179.2(5)
C52 C51 Pd2 C55 4(2)
C52 C51 Pd2 C56 -0.4(7)
C52 C51 Pd2 P2 179.6(4)
C51 C52 Pd2 C55 -179.2(5)
Si4 C52 Pd2 C55 -60.7(6)
Si4 C52 Pd2 C51 118.4(7)
C51 C52 Pd2 C56 179.7(5)
Si4 C52 Pd2 C56 -61.9(4)
C51 C52 Pd2 P2 -0.6(6)
Si4 C52 Pd2 P2 117.9(3)
Si3 C56 Pd2 C55 -116.3(7)
C55 C56 Pd2 C51 178.9(5)
Si3 C56 Pd2 C51 62.6(6)
C55 C56 Pd2 C52 178.7(5)
Si3 C56 Pd2 C52 62.4(5)
C55 C56 Pd2 P2 -1.1(6)
Si3 C56 Pd2 P2 -117.4(3)
C14 P2 Pd2 C55 52.0(3)
C45 P2 Pd2 C55 -64.8(3)
C39 P2 Pd2 C55 176.2(4)
C14 P2 Pd2 C51 -127.3(3)
C45 P2 Pd2 C51 115.9(3)
C39 P2 Pd2 C51 -3.1(4)
C14 P2 Pd2 C52 -126.9(4)
C45 P2 Pd2 C52 116.2(4)
C39 P2 Pd2 C52 -2.8(4)
C14 P2 Pd2 C56 52.7(4)
C45 P2 Pd2 C56 -64.1(4)
C39 P2 Pd2 C56 176.9(4)
C32 C31 Pd1 C35 0(2)
C32 C31 Pd1 C36 6.5(8)
C32 C31 Pd1 P1 -172.5(5)
C36 C35 Pd1 C31 8(2)
C36 C35 Pd1 C32 8.1(8)
C36 C35 Pd1 P1 -179.5(5)
Si1 C32 Pd1 C31 120.4(7)
C31 C32 Pd1 C35 179.9(6)
Si1 C32 Pd1 C35 -59.7(6)
C31 C32 Pd1 C36 -175.1(6)
Si1 C32 Pd1 C36 -54.7(4)
C31 C32 Pd1 P1 10.1(7)
Si1 C32 Pd1 P1 130.5(3)
C35 C36 Pd1 C31 -178.0(6)
Si2 C36 Pd1 C31 62.7(6)
Si2 C36 Pd1 C35 -119.3(7)
C35 C36 Pd1 C32 -174.0(6)
Si2 C36 Pd1 C32 66.7(4)
C35 C36 Pd1 P1 0.7(7)
Si2 C36 Pd1 P1 -118.6(3)
C19 P1 Pd1 C31 -159.7(4)
C25 P1 Pd1 C31 82.6(4)
C3 P1 Pd1 C31 -36.1(4)
C19 P1 Pd1 C35 21.8(4)
C25 P1 Pd1 C35 -95.9(4)
C3 P1 Pd1 C35 145.4(4)
C19 P1 Pd1 C32 -165.9(4)
C25 P1 Pd1 C32 76.5(4)
C3 P1 Pd1 C32 -42.2(4)
C19 P1 Pd1 C36 21.3(5)
C25 P1 Pd1 C36 -96.4(4)
C3 P1 Pd1 C36 144.9(4)
